data_4113843
loop_
_publ_author_name
'Mark P. Mehn'
'Kiyoshi Fujisawa'
'Eric L. Hegg'
'Lawrence Que'

_publ_section_title
;
 Oxygen Activation by Nonheme Iron(II) Complexes: \a-Keto Carboxylate
 versus Carboxylate
;
_journal_name_full 'Journal of the American Chemical Society'
_journal_page_first 7828
_journal_page_last 7842
_journal_paper_doi 10.1021/ja028867f
_journal_volume 125
_journal_year 2003
_chemical_formula_moiety 'C62 H49 B Fe N8 O2'
_chemical_formula_sum 'C62 H49 B Fe N8 O2'
_chemical_formula_weight 1004.75
_chemical_name_common 01235
_chemical_name_systematic
; 
 ? 
;
_space_group_IT_number 2
_symmetry_cell_setting triclinic
_symmetry_space_group_name_Hall '-P 1'
_symmetry_space_group_name_H-M 'P -1'
_atom_sites_solution_hydrogens geom
_atom_sites_solution_primary direct
_atom_sites_solution_secondary difmap
_audit_creation_method SHELXL-97
_cell_angle_alpha 84.339(4)
_cell_angle_beta 66.223(4)
_cell_angle_gamma 67.251(4)
_cell_formula_units_Z 2
_cell_length_a 13.633(3)
_cell_length_b 14.154(4)
_cell_length_c 15.481(4)
_cell_measurement_reflns_used 4077
_cell_measurement_temperature 173(2)
_cell_volume 2515.2(11)
_computing_cell_refinement 'SAINT, Bruker'
_computing_data_collection 'SMART, Bruker'
_computing_data_reduction 'SAINT, Bruker'
_computing_molecular_graphics 'SHELXTL, Bruker'
_computing_structure_refinement SHELXL-97
_computing_structure_solution SHELXS-97
_diffrn_ambient_temperature 173(2)
_diffrn_measured_fraction_theta_full 0.992
_diffrn_measured_fraction_theta_max 0.992
_diffrn_measurement_device_type 'Bruker SMART Platform CCD'
_diffrn_measurement_method 'area detector, omega scans'
_diffrn_radiation_monochromator graphite
_diffrn_radiation_source 'fine-focus sealed tube'
_diffrn_radiation_type MoK\a
_diffrn_radiation_wavelength 0.71073
_diffrn_reflns_av_R_equivalents 0.0359
_diffrn_reflns_av_sigmaI/netI 0.0422
_diffrn_reflns_limit_h_max 16
_diffrn_reflns_limit_h_min -16
_diffrn_reflns_limit_k_max 16
_diffrn_reflns_limit_k_min -16
_diffrn_reflns_limit_l_max 18
_diffrn_reflns_limit_l_min -18
_diffrn_reflns_number 25118
_diffrn_reflns_theta_full 25.12
_diffrn_reflns_theta_max 25.12
_diffrn_reflns_theta_min 1.44
_exptl_absorpt_coefficient_mu 0.355
_exptl_absorpt_correction_T_max 1.000000
_exptl_absorpt_correction_T_min 0.846170
_exptl_absorpt_correction_type multi-scan
_exptl_absorpt_process_details 'SADABS, R. Blessing, 1995'
_exptl_crystal_colour colorless
_exptl_crystal_density_diffrn 1.327
_exptl_crystal_description block
_exptl_crystal_F_000 1048
_exptl_crystal_size_max 0.28
_exptl_crystal_size_mid 0.22
_exptl_crystal_size_min 0.16
_refine_diff_density_max 0.331
_refine_diff_density_min -0.278
_refine_diff_density_rms 0.041
_refine_ls_extinction_method none
_refine_ls_goodness_of_fit_ref 0.983
_refine_ls_hydrogen_treatment mixed
_refine_ls_matrix_type full
_refine_ls_number_parameters 676
_refine_ls_number_reflns 8913
_refine_ls_number_restraints 0
_refine_ls_restrained_S_all 0.983
_refine_ls_R_factor_all 0.0507
_refine_ls_R_factor_gt 0.0361
_refine_ls_shift/su_max 0.001
_refine_ls_shift/su_mean 0.000
_refine_ls_structure_factor_coef Fsqd
_refine_ls_weighting_details 'calc w=1/[\s^2^(Fo^2^)+(0.0501P)^2^+0.0000P] where P=(Fo^2^+2Fc^2^)/3'
_refine_ls_weighting_scheme calc
_refine_ls_wR_factor_gt 0.0881
_refine_ls_wR_factor_ref 0.0932
_reflns_number_gt 6832
_reflns_number_total 8913
_reflns_threshold_expression >2sigma(I)
_cod_data_source_file ja028867fsi20021008_062216_3.cif
_cod_data_source_block 01235
_cod_depositor_comments
;
The following automatic conversions were performed:

'_exptl_absorpt_correction_type' value 'multi-scans' was replaced
with the value 'multi-scan' as specified in the replacement file
'src/cod-tools/trunk/data/replacement-values/replacement_values.lst'.

Automatic conversion script
Id: cif_fix_values 5376 2017-05-30 11:51:03Z andrius 
;
_cod_database_code 4113843

loop_
_symmetry_equiv_pos_as_xyz
'x, y, z'
'-x, -y, -z'

loop_
_atom_site_label
_atom_site_type_symbol
_atom_site_fract_x
_atom_site_fract_y
_atom_site_fract_z
_atom_site_U_iso_or_equiv
_atom_site_adp_type
_atom_site_occupancy
_atom_site_symmetry_multiplicity
_atom_site_calc_flag
_atom_site_refinement_flags
Fe1 Fe -0.54300(2) 0.323088(19) 0.747298(18) 0.02963(9) Uani 1 1 d .
B1 B -0.35061(18) 0.38839(16) 0.75488(15) 0.0295(5) Uani 1 1 d .
H1B H -0.2822(13) 0.4048(11) 0.7576(11) 0.018(4) Uiso 1 1 d .
O1 O -0.70965(11) 0.39679(10) 0.77951(10) 0.0411(3) Uani 1 1 d .
C1 C -0.80251(17) 0.38760(15) 0.79064(14) 0.0371(5) Uani 1 1 d .
O2 O -0.81019(13) 0.30560(11) 0.78009(13) 0.0599(5) Uani 1 1 d .
C2 C -0.91061(17) 0.48391(16) 0.81986(17) 0.0513(6) Uani 1 1 d .
H2A H -0.9612 0.4807 0.7907 0.077 Uiso 1 1 calc R
H2B H -0.8896 0.5437 0.7990 0.077 Uiso 1 1 calc R
H2C H -0.9515 0.4901 0.8889 0.077 Uiso 1 1 calc R
N11 N -0.52682(13) 0.47730(11) 0.71711(10) 0.0305(3) Uani 1 1 d .
N12 N -0.43945(12) 0.48585(11) 0.73490(10) 0.0298(3) Uani 1 1 d .
C101 C -0.67401(16) 0.58648(14) 0.65769(14) 0.0345(4) Uani 1 1 d .
C102 C -0.77654(18) 0.67257(15) 0.69476(15) 0.0438(5) Uani 1 1 d .
H10A H -0.7842 0.7204 0.7383 0.053 Uiso 1 1 calc R
C103 C -0.86707(19) 0.68885(17) 0.66859(17) 0.0514(6) Uani 1 1 d .
H10B H -0.9375 0.7467 0.6954 0.062 Uiso 1 1 calc R
C104 C -0.8554(2) 0.62106(19) 0.60344(17) 0.0544(6) Uani 1 1 d .
H10C H -0.9179 0.6323 0.5856 0.065 Uiso 1 1 calc R
C105 C -0.7532(2) 0.53690(18) 0.56413(16) 0.0521(6) Uani 1 1 d .
H10D H -0.7446 0.4909 0.5185 0.062 Uiso 1 1 calc R
C106 C -0.66353(18) 0.52015(16) 0.59158(15) 0.0432(5) Uani 1 1 d .
H10E H -0.5934 0.4621 0.5646 0.052 Uiso 1 1 calc R
C107 C -0.57811(16) 0.56783(14) 0.68758(13) 0.0329(4) Uani 1 1 d .
C108 C -0.52573(17) 0.63559(14) 0.68745(14) 0.0371(5) Uani 1 1 d .
H10F H -0.5466 0.7047 0.6704 0.045 Uiso 1 1 calc R
C109 C -0.43783(16) 0.58176(14) 0.71710(13) 0.0331(4) Uani 1 1 d .
C110 C -0.35032(16) 0.61407(14) 0.72448(14) 0.0354(5) Uani 1 1 d .
C111 C -0.29865(18) 0.66857(15) 0.65289(16) 0.0457(5) Uani 1 1 d .
H11A H -0.3217 0.6860 0.6013 0.055 Uiso 1 1 calc R
C112 C -0.2144(2) 0.69760(18) 0.65598(19) 0.0582(7) Uani 1 1 d .
H11B H -0.1797 0.7345 0.6065 0.070 Uiso 1 1 calc R
C113 C -0.1803(2) 0.67328(19) 0.73062(19) 0.0610(7) Uani 1 1 d .
H11C H -0.1228 0.6938 0.7330 0.073 Uiso 1 1 calc R
C114 C -0.23018(19) 0.61914(18) 0.80162(17) 0.0536(6) Uani 1 1 d .
H11D H -0.2057 0.6010 0.8525 0.064 Uiso 1 1 calc R
C115 C -0.31570(17) 0.59094(16) 0.79949(15) 0.0420(5) Uani 1 1 d .
H11E H -0.3511 0.5554 0.8499 0.050 Uiso 1 1 calc R
N21 N -0.50376(12) 0.32236(11) 0.86371(10) 0.0297(3) Uani 1 1 d .
N22 N -0.41130(12) 0.34806(11) 0.85037(10) 0.0284(3) Uani 1 1 d .
C116 C -0.62696(16) 0.24399(15) 0.98548(13) 0.0333(4) Uani 1 1 d .
C117 C -0.60709(19) 0.14979(16) 1.02568(15) 0.0486(6) Uani 1 1 d .
H11F H -0.5342 0.1123 1.0292 0.058 Uiso 1 1 calc R
C118 C -0.6931(2) 0.1105(2) 1.06055(18) 0.0650(7) Uani 1 1 d .
H11G H -0.6786 0.0460 1.0878 0.078 Uiso 1 1 calc R
C119 C -0.7986(2) 0.1632(2) 1.05640(17) 0.0613(7) Uani 1 1 d .
H11H H -0.8572 0.1356 1.0806 0.074 Uiso 1 1 calc R
C120 C -0.81932(19) 0.25693(19) 1.01670(15) 0.0513(6) Uani 1 1 d .
H12A H -0.8925 0.2938 1.0135 0.062 Uiso 1 1 calc R
C121 C -0.73444(17) 0.29747(16) 0.98156(14) 0.0401(5) Uani 1 1 d .
H12B H -0.7496 0.3621 0.9546 0.048 Uiso 1 1 calc R
C122 C -0.53395(15) 0.28444(14) 0.94932(13) 0.0314(4) Uani 1 1 d .
C123 C -0.46252(16) 0.28715(14) 0.99197(13) 0.0350(5) Uani 1 1 d .
H12C H -0.4658 0.2655 1.0528 0.042 Uiso 1 1 calc R
C124 C -0.38570(15) 0.32767(14) 0.92813(13) 0.0317(4) Uani 1 1 d .
C125 C -0.29534(16) 0.34855(14) 0.94301(13) 0.0324(4) Uani 1 1 d .
C126 C -0.17983(16) 0.31316(15) 0.87872(14) 0.0369(5) Uani 1 1 d .
H12D H -0.1574 0.2771 0.8209 0.044 Uiso 1 1 calc R
C127 C -0.09762(18) 0.33053(16) 0.89898(16) 0.0453(5) Uani 1 1 d .
H12E H -0.0191 0.3071 0.8549 0.054 Uiso 1 1 calc R
C128 C -0.13015(19) 0.38184(17) 0.98323(16) 0.0470(5) Uani 1 1 d .
H12F H -0.0734 0.3926 0.9973 0.056 Uiso 1 1 calc R
C129 C -0.24358(18) 0.41761(16) 1.04720(15) 0.0426(5) Uani 1 1 d .
H12G H -0.2653 0.4535 1.1049 0.051 Uiso 1 1 calc R
C130 C -0.32619(17) 0.40104(15) 1.02700(14) 0.0372(5) Uani 1 1 d .
H13A H -0.4047 0.4259 1.0711 0.045 Uiso 1 1 calc R
N31 N -0.37099(13) 0.27627(11) 0.64959(10) 0.0301(4) Uani 1 1 d .
N32 N -0.29946(12) 0.30716(11) 0.67154(10) 0.0299(3) Uani 1 1 d .
C131 C -0.35657(18) 0.17093(14) 0.52490(13) 0.0360(5) Uani 1 1 d .
C132 C -0.2874(2) 0.08975(17) 0.45590(16) 0.0549(6) Uani 1 1 d .
H13B H -0.2063 0.0593 0.4401 0.066 Uiso 1 1 calc R
C133 C -0.3355(3) 0.05322(19) 0.41035(19) 0.0703(8) Uani 1 1 d .
H13C H -0.2866 -0.0008 0.3622 0.084 Uiso 1 1 calc R
C134 C -0.4527(3) 0.09358(19) 0.43327(18) 0.0611(7) Uani 1 1 d .
H13D H -0.4851 0.0665 0.4026 0.073 Uiso 1 1 calc R
C135 C -0.5222(2) 0.17315(18) 0.50072(16) 0.0522(6) Uani 1 1 d .
H13E H -0.6036 0.2014 0.5175 0.063 Uiso 1 1 calc R
C136 C -0.47436(19) 0.21281(16) 0.54489(14) 0.0431(5) Uani 1 1 d .
H13F H -0.5234 0.2699 0.5898 0.052 Uiso 1 1 calc R
C137 C -0.30443(16) 0.21125(14) 0.57183(13) 0.0326(4) Uani 1 1 d .
C138 C -0.18924(17) 0.19735(14) 0.54591(13) 0.0375(5) Uani 1 1 d .
H13G H -0.1239 0.1535 0.4950 0.045 Uiso 1 1 calc R
C139 C -0.18828(16) 0.25948(14) 0.60836(13) 0.0333(4) Uani 1 1 d .
C140 C -0.08900(16) 0.28015(15) 0.60780(13) 0.0358(5) Uani 1 1 d .
C141 C 0.01076(18) 0.19918(17) 0.60526(16) 0.0507(6) Uani 1 1 d .
H14A H 0.0150 0.1307 0.6041 0.061 Uiso 1 1 calc R
C142 C 0.1037(2) 0.2168(2) 0.60440(19) 0.0646(7) Uani 1 1 d .
H14B H 0.1716 0.1606 0.6022 0.078 Uiso 1 1 calc R
C143 C 0.0981(2) 0.3164(2) 0.60677(17) 0.0594(7) Uani 1 1 d .
H14C H 0.1609 0.3286 0.6089 0.071 Uiso 1 1 calc R
C144 C 0.00142(18) 0.39754(18) 0.60606(15) 0.0476(6) Uani 1 1 d .
H14D H -0.0012 0.4657 0.6047 0.057 Uiso 1 1 calc R
C145 C -0.09167(17) 0.37955(16) 0.60732(14) 0.0397(5) Uani 1 1 d .
H14E H -0.1587 0.4359 0.6079 0.048 Uiso 1 1 calc R
N41 N -0.52710(13) 0.15965(11) 0.76013(11) 0.0315(4) Uani 1 1 d .
N42 N -0.62652(14) 0.14345(12) 0.78404(11) 0.0345(4) Uani 1 1 d .
H42A H -0.6967(19) 0.2010(17) 0.7852(16) 0.063(7) Uiso 1 1 d .
C146 C -0.32197(16) 0.04268(14) 0.73291(14) 0.0363(5) Uani 1 1 d .
C147 C -0.23854(18) -0.03884(15) 0.66701(15) 0.0459(5) Uani 1 1 d .
H14F H -0.2619 -0.0721 0.6329 0.055 Uiso 1 1 calc R
C148 C -0.12339(18) -0.07170(16) 0.65063(17) 0.0517(6) Uani 1 1 d .
H14G H -0.0677 -0.1273 0.6055 0.062 Uiso 1 1 calc R
C149 C -0.08840(18) -0.02382(16) 0.69983(17) 0.0520(6) Uani 1 1 d .
H14H H -0.0088 -0.0473 0.6891 0.062 Uiso 1 1 calc R
C150 C -0.16866(18) 0.05790(16) 0.76433(16) 0.0464(5) Uani 1 1 d .
H15A H -0.1444 0.0914 0.7974 0.056 Uiso 1 1 calc R
C151 C -0.28543(17) 0.09123(15) 0.78076(15) 0.0389(5) Uani 1 1 d .
H15B H -0.3406 0.1477 0.8251 0.047 Uiso 1 1 calc R
C152 C -0.44545(16) 0.06564(14) 0.75539(13) 0.0344(4) Uani 1 1 d .
C153 C -0.49475(17) -0.00835(15) 0.77651(14) 0.0384(5) Uani 1 1 d .
H15C H -0.4559 -0.0802 0.7777 0.046 Uiso 1 1 calc R
C154 C -0.61061(17) 0.04343(15) 0.79530(14) 0.0362(5) Uani 1 1 d .
C155 C -0.70619(18) 0.00688(15) 0.82510(14) 0.0405(5) Uani 1 1 d .
C156 C -0.6838(2) -0.09749(17) 0.83900(17) 0.0541(6) Uani 1 1 d .
H15D H -0.6072 -0.1440 0.8283 0.065 Uiso 1 1 calc R
C157 C -0.7724(2) -0.1332(2) 0.86807(19) 0.0659(7) Uani 1 1 d .
H15E H -0.7566 -0.2038 0.8791 0.079 Uiso 1 1 calc R
C158 C -0.8830(2) -0.0681(2) 0.8812(2) 0.0699(8) Uani 1 1 d .
H15F H -0.9431 -0.0935 0.8996 0.084 Uiso 1 1 calc R
C159 C -0.9061(2) 0.0344(2) 0.8673(2) 0.0711(8) Uani 1 1 d .
H15G H -0.9827 0.0800 0.8770 0.085 Uiso 1 1 calc R
C160 C -0.81842(19) 0.07212(18) 0.83942(18) 0.0567(6) Uani 1 1 d .
H16A H -0.8356 0.1431 0.8301 0.068 Uiso 1 1 calc R

loop_
_atom_site_aniso_label
_atom_site_aniso_U_11
_atom_site_aniso_U_22
_atom_site_aniso_U_33
_atom_site_aniso_U_23
_atom_site_aniso_U_13
_atom_site_aniso_U_12
Fe1 0.02857(15) 0.02965(16) 0.03244(16) 0.00358(11) -0.01344(12) -0.01184(12)
B1 0.0287(11) 0.0313(12) 0.0300(12) 0.0033(9) -0.0114(9) -0.0133(10)
O1 0.0315(7) 0.0402(8) 0.0533(9) 0.0124(7) -0.0192(7) -0.0153(6)
C1 0.0396(12) 0.0360(12) 0.0431(12) 0.0103(9) -0.0234(10) -0.0164(10)
O2 0.0474(9) 0.0397(9) 0.1061(14) 0.0039(9) -0.0455(10) -0.0141(8)
C2 0.0363(12) 0.0422(13) 0.0735(16) 0.0074(12) -0.0221(12) -0.0135(10)
N11 0.0307(8) 0.0290(8) 0.0344(9) 0.0044(7) -0.0146(7) -0.0129(7)
N12 0.0291(8) 0.0287(8) 0.0332(9) 0.0024(7) -0.0128(7) -0.0125(7)
C101 0.0382(11) 0.0298(10) 0.0388(11) 0.0113(9) -0.0188(9) -0.0148(9)
C102 0.0473(13) 0.0336(11) 0.0535(14) 0.0086(10) -0.0267(11) -0.0127(10)
C103 0.0448(13) 0.0443(13) 0.0651(16) 0.0147(12) -0.0311(12) -0.0098(11)
C104 0.0530(15) 0.0653(16) 0.0621(16) 0.0224(13) -0.0398(13) -0.0265(13)
C105 0.0675(16) 0.0555(15) 0.0500(14) 0.0098(11) -0.0357(13) -0.0288(13)
C106 0.0461(13) 0.0397(12) 0.0459(13) 0.0069(10) -0.0225(11) -0.0151(10)
C107 0.0339(11) 0.0303(10) 0.0341(11) 0.0040(8) -0.0142(9) -0.0117(9)
C108 0.0424(12) 0.0261(10) 0.0431(12) 0.0061(9) -0.0178(10) -0.0133(9)
C109 0.0365(11) 0.0280(10) 0.0337(11) 0.0006(8) -0.0112(9) -0.0138(9)
C110 0.0356(11) 0.0286(10) 0.0410(12) -0.0040(9) -0.0116(9) -0.0134(9)
C111 0.0525(13) 0.0364(12) 0.0527(14) 0.0031(10) -0.0183(11) -0.0242(10)
C112 0.0551(15) 0.0506(14) 0.0702(17) -0.0017(13) -0.0116(13) -0.0340(12)
C113 0.0484(14) 0.0626(16) 0.0772(18) -0.0203(14) -0.0156(14) -0.0305(13)
C114 0.0457(13) 0.0625(15) 0.0555(15) -0.0186(12) -0.0201(12) -0.0184(12)
C115 0.0417(12) 0.0430(12) 0.0387(12) -0.0082(10) -0.0102(10) -0.0171(10)
N21 0.0276(8) 0.0313(8) 0.0317(9) 0.0039(7) -0.0122(7) -0.0127(7)
N22 0.0262(8) 0.0320(8) 0.0283(8) 0.0030(7) -0.0106(7) -0.0127(7)
C116 0.0334(11) 0.0392(11) 0.0282(10) 0.0048(9) -0.0114(8) -0.0163(9)
C117 0.0457(13) 0.0487(13) 0.0527(14) 0.0175(11) -0.0201(11) -0.0221(11)
C118 0.0740(18) 0.0678(17) 0.0715(18) 0.0353(14) -0.0337(15) -0.0476(15)
C119 0.0645(17) 0.0877(19) 0.0523(15) 0.0205(14) -0.0204(13) -0.0566(15)
C120 0.0383(12) 0.0756(17) 0.0482(14) 0.0070(12) -0.0189(11) -0.0288(12)
C121 0.0382(12) 0.0493(13) 0.0356(11) 0.0069(10) -0.0159(10) -0.0191(10)
C122 0.0293(10) 0.0309(10) 0.0301(10) 0.0035(8) -0.0106(8) -0.0090(8)
C123 0.0348(11) 0.0413(11) 0.0291(10) 0.0051(9) -0.0137(9) -0.0143(9)
C124 0.0279(10) 0.0326(10) 0.0310(10) 0.0008(8) -0.0109(8) -0.0085(8)
C125 0.0333(11) 0.0339(10) 0.0332(11) 0.0074(8) -0.0176(9) -0.0127(9)
C126 0.0317(11) 0.0391(11) 0.0390(11) 0.0011(9) -0.0148(9) -0.0114(9)
C127 0.0320(11) 0.0473(13) 0.0566(14) 0.0064(11) -0.0189(10) -0.0144(10)
C128 0.0460(13) 0.0560(14) 0.0560(15) 0.0096(12) -0.0314(12) -0.0262(11)
C129 0.0526(14) 0.0449(12) 0.0417(12) 0.0045(10) -0.0256(11) -0.0233(11)
C130 0.0366(11) 0.0382(11) 0.0351(11) 0.0031(9) -0.0135(9) -0.0135(9)
N31 0.0323(9) 0.0287(8) 0.0321(9) 0.0038(7) -0.0138(7) -0.0137(7)
N32 0.0291(8) 0.0292(8) 0.0316(9) 0.0046(7) -0.0115(7) -0.0127(7)
C131 0.0497(13) 0.0310(11) 0.0303(11) 0.0046(8) -0.0147(9) -0.0203(10)
C132 0.0595(15) 0.0503(14) 0.0510(14) -0.0113(11) -0.0229(12) -0.0125(12)
C133 0.103(2) 0.0481(15) 0.0666(18) -0.0137(13) -0.0503(17) -0.0140(15)
C134 0.101(2) 0.0524(15) 0.0616(16) 0.0118(13) -0.0537(16) -0.0401(15)
C135 0.0677(16) 0.0617(15) 0.0487(14) 0.0150(12) -0.0355(13) -0.0358(13)
C136 0.0547(14) 0.0440(12) 0.0363(12) 0.0033(10) -0.0221(11) -0.0205(11)
C137 0.0395(11) 0.0274(10) 0.0292(10) 0.0032(8) -0.0105(9) -0.0146(9)
C138 0.0367(11) 0.0351(11) 0.0316(11) -0.0034(9) -0.0038(9) -0.0134(9)
C139 0.0317(11) 0.0324(10) 0.0332(11) 0.0064(9) -0.0093(9) -0.0144(9)
C140 0.0330(11) 0.0424(12) 0.0285(10) 0.0028(9) -0.0075(9) -0.0161(9)
C141 0.0365(12) 0.0455(13) 0.0614(15) 0.0104(11) -0.0136(11) -0.0146(10)
C142 0.0376(13) 0.0673(17) 0.0833(19) 0.0213(15) -0.0262(13) -0.0158(12)
C143 0.0443(14) 0.089(2) 0.0566(15) 0.0045(14) -0.0214(12) -0.0363(14)
C144 0.0420(13) 0.0571(14) 0.0453(13) -0.0052(11) -0.0091(10) -0.0271(12)
C145 0.0357(11) 0.0431(12) 0.0356(11) -0.0010(9) -0.0076(9) -0.0164(10)
N41 0.0283(8) 0.0309(9) 0.0357(9) 0.0022(7) -0.0122(7) -0.0123(7)
N42 0.0327(9) 0.0309(9) 0.0410(10) 0.0028(7) -0.0151(8) -0.0129(8)
C146 0.0351(11) 0.0297(10) 0.0390(11) 0.0074(9) -0.0134(9) -0.0097(9)
C147 0.0437(13) 0.0351(12) 0.0520(14) 0.0001(10) -0.0160(11) -0.0107(10)
C148 0.0364(13) 0.0364(12) 0.0650(16) -0.0016(11) -0.0088(11) -0.0073(10)
C149 0.0292(11) 0.0388(13) 0.0765(17) 0.0156(12) -0.0159(11) -0.0094(10)
C150 0.0404(12) 0.0371(12) 0.0668(15) 0.0131(11) -0.0241(11) -0.0191(10)
C151 0.0372(11) 0.0298(11) 0.0465(12) 0.0050(9) -0.0149(10) -0.0119(9)
C152 0.0354(11) 0.0325(11) 0.0332(11) 0.0031(8) -0.0133(9) -0.0116(9)
C153 0.0401(12) 0.0282(10) 0.0469(12) 0.0033(9) -0.0190(10) -0.0113(9)
C154 0.0414(12) 0.0342(11) 0.0368(11) 0.0022(9) -0.0160(9) -0.0179(9)
C155 0.0465(13) 0.0401(12) 0.0406(12) 0.0022(9) -0.0172(10) -0.0224(10)
C156 0.0621(15) 0.0473(14) 0.0690(16) 0.0155(12) -0.0351(13) -0.0304(12)
C157 0.082(2) 0.0555(16) 0.086(2) 0.0219(14) -0.0424(16) -0.0462(15)
C158 0.0627(18) 0.0673(18) 0.088(2) 0.0026(15) -0.0175(15) -0.0454(15)
C159 0.0450(14) 0.0628(17) 0.103(2) -0.0043(16) -0.0184(14) -0.0273(13)
C160 0.0445(14) 0.0455(13) 0.0786(18) -0.0016(12) -0.0164(12) -0.0227(11)

loop_
_atom_type_symbol
_atom_type_description
_atom_type_scat_dispersion_real
_atom_type_scat_dispersion_imag
_atom_type_scat_source
C C 0.0033 0.0016 'International Tables Vol C Tables 4.2.6.8 and 6.1.1.4'
H H 0.0000 0.0000 'International Tables Vol C Tables 4.2.6.8 and 6.1.1.4'
B B 0.0013 0.0007 'International Tables Vol C Tables 4.2.6.8 and 6.1.1.4'
N N 0.0061 0.0033 'International Tables Vol C Tables 4.2.6.8 and 6.1.1.4'
O O 0.0106 0.0060 'International Tables Vol C Tables 4.2.6.8 and 6.1.1.4'
Fe Fe 0.3463 0.8444 'International Tables Vol C Tables 4.2.6.8 and 6.1.1.4'

loop_
_geom_angle_atom_site_label_1
_geom_angle_atom_site_label_2
_geom_angle_atom_site_label_3
_geom_angle
O1 Fe1 N21 111.02(6)
O1 Fe1 N31 150.71(6)
N21 Fe1 N31 94.63(6)
O1 Fe1 N41 102.08(6)
N21 Fe1 N41 92.38(6)
N31 Fe1 N41 90.31(6)
O1 Fe1 N11 86.83(5)
N21 Fe1 N11 88.15(6)
N31 Fe1 N11 79.90(6)
N41 Fe1 N11 170.20(5)
N12 B1 N22 109.89(15)
N12 B1 N32 107.38(15)
N22 B1 N32 110.95(15)
N12 B1 H1B 110.4(8)
N22 B1 H1B 109.5(8)
N32 B1 H1B 108.8(8)
C1 O1 Fe1 144.88(13)
O2 C1 O1 124.60(19)
O2 C1 C2 118.60(18)
O1 C1 C2 116.80(18)
C1 C2 H2A 109.5
C1 C2 H2B 109.5
H2A C2 H2B 109.5
C1 C2 H2C 109.5
H2A C2 H2C 109.5
H2B C2 H2C 109.5
C107 N11 N12 106.23(14)
C107 N11 Fe1 139.73(12)
N12 N11 Fe1 114.03(10)
C109 N12 N11 110.08(14)
C109 N12 B1 130.10(15)
N11 N12 B1 119.01(14)
C106 C101 C102 118.56(19)
C106 C101 C107 121.06(18)
C102 C101 C107 120.37(18)
C103 C102 C101 120.4(2)
C103 C102 H10A 119.8
C101 C102 H10A 119.8
C102 C103 C104 120.1(2)
C102 C103 H10B 120.0
C104 C103 H10B 120.0
C103 C104 C105 120.1(2)
C103 C104 H10C 119.9
C105 C104 H10C 119.9
C106 C105 C104 119.6(2)
C106 C105 H10D 120.2
C104 C105 H10D 120.2
C105 C106 C101 121.2(2)
C105 C106 H10E 119.4
C101 C106 H10E 119.4
N11 C107 C108 110.34(16)
N11 C107 C101 121.90(16)
C108 C107 C101 127.74(17)
C109 C108 C107 106.06(17)
C109 C108 H10F 127.0
C107 C108 H10F 127.0
N12 C109 C108 107.29(16)
N12 C109 C110 123.59(16)
C108 C109 C110 129.02(17)
C115 C110 C111 118.15(18)
C115 C110 C109 122.65(18)
C111 C110 C109 119.19(18)
C112 C111 C110 120.9(2)
C112 C111 H11A 119.6
C110 C111 H11A 119.6
C113 C112 C111 120.2(2)
C113 C112 H11B 119.9
C111 C112 H11B 119.9
C114 C113 C112 119.6(2)
C114 C113 H11C 120.2
C112 C113 H11C 120.2
C113 C114 C115 120.4(2)
C113 C114 H11D 119.8
C115 C114 H11D 119.8
C114 C115 C110 120.7(2)
C114 C115 H11E 119.7
C110 C115 H11E 119.7
C122 N21 N22 107.01(14)
C122 N21 Fe1 134.53(13)
N22 N21 Fe1 117.20(11)
C124 N22 N21 109.58(14)
C124 N22 B1 130.42(15)
N21 N22 B1 119.93(14)
C121 C116 C117 118.77(18)
C121 C116 C122 122.14(17)
C117 C116 C122 119.09(17)
C118 C117 C116 120.2(2)
C118 C117 H11F 119.9
C116 C117 H11F 119.9
C119 C118 C117 120.9(2)
C119 C118 H11G 119.6
C117 C118 H11G 119.6
C118 C119 C120 119.4(2)
C118 C119 H11H 120.3
C120 C119 H11H 120.3
C119 C120 C121 120.5(2)
C119 C120 H12A 119.7
C121 C120 H12A 119.7
C120 C121 C116 120.2(2)
C120 C121 H12B 119.9
C116 C121 H12B 119.9
N21 C122 C123 109.57(16)
N21 C122 C116 122.02(16)
C123 C122 C116 128.37(17)
C124 C123 C122 106.41(17)
C124 C123 H12C 126.8
C122 C123 H12C 126.8
N22 C124 C123 107.42(16)
N22 C124 C125 126.12(16)
C123 C124 C125 126.42(17)
C130 C125 C126 118.95(18)
C130 C125 C124 118.18(17)
C126 C125 C124 122.78(17)
C127 C126 C125 120.13(19)
C127 C126 H12D 119.9
C125 C126 H12D 119.9
C128 C127 C126 119.8(2)
C128 C127 H12E 120.1
C126 C127 H12E 120.1
C129 C128 C127 120.84(19)
C129 C128 H12F 119.6
C127 C128 H12F 119.6
C128 C129 C130 119.6(2)
C128 C129 H12G 120.2
C130 C129 H12G 120.2
C129 C130 C125 120.70(19)
C129 C130 H13A 119.7
C125 C130 H13A 119.7
C137 N31 N32 107.38(14)
C137 N31 Fe1 135.83(12)
N32 N31 Fe1 116.27(11)
C139 N32 N31 109.08(15)
C139 N32 B1 130.40(16)
N31 N32 B1 120.47(14)
C136 C131 C132 117.21(19)
C136 C131 C137 122.28(18)
C132 C131 C137 120.49(19)
C133 C132 C131 120.7(2)
C133 C132 H13B 119.7
C131 C132 H13B 119.7
C134 C133 C132 121.2(2)
C134 C133 H13C 119.4
C132 C133 H13C 119.4
C135 C134 C133 119.1(2)
C135 C134 H13D 120.4
C133 C134 H13D 120.4
C134 C135 C136 120.2(2)
C134 C135 H13E 119.9
C136 C135 H13E 119.9
C131 C136 C135 121.5(2)
C131 C136 H13F 119.2
C135 C136 H13F 119.2
N31 C137 C138 109.09(16)
N31 C137 C131 120.97(17)
C138 C137 C131 129.85(18)
C139 C138 C137 106.66(17)
C139 C138 H13G 126.7
C137 C138 H13G 126.7
N32 C139 C138 107.74(17)
N32 C139 C140 123.37(17)
C138 C139 C140 128.78(17)
C141 C140 C145 118.22(19)
C141 C140 C139 120.05(18)
C145 C140 C139 121.71(17)
C142 C141 C140 120.9(2)
C142 C141 H14A 119.6
C140 C141 H14A 119.6
C141 C142 C143 120.1(2)
C141 C142 H14B 119.9
C143 C142 H14B 119.9
C144 C143 C142 119.8(2)
C144 C143 H14C 120.1
C142 C143 H14C 120.1
C143 C144 C145 119.8(2)
C143 C144 H14D 120.1
C145 C144 H14D 120.1
C144 C145 C140 121.1(2)
C144 C145 H14E 119.5
C140 C145 H14E 119.5
C152 N41 N42 104.94(15)
C152 N41 Fe1 138.82(12)
N42 N41 Fe1 116.16(11)
C154 N42 N41 112.39(16)
C154 N42 H42A 128.1(13)
N41 N42 H42A 119.2(13)
C151 C146 C147 118.34(19)
C151 C146 C152 123.27(18)
C147 C146 C152 118.06(18)
C148 C147 C146 121.1(2)
C148 C147 H14F 119.4
C146 C147 H14F 119.4
C147 C148 C149 120.0(2)
C147 C148 H14G 120.0
C149 C148 H14G 120.0
C150 C149 C148 120.2(2)
C150 C149 H14H 119.9
C148 C149 H14H 119.9
C149 C150 C151 119.8(2)
C149 C150 H15A 120.1
C151 C150 H15A 120.1
C146 C151 C150 120.6(2)
C146 C151 H15B 119.7
C150 C151 H15B 119.7
N41 C152 C153 110.07(17)
N41 C152 C146 125.79(17)
C153 C152 C146 124.13(17)
C154 C153 C152 106.45(17)
C154 C153 H15C 126.8
C152 C153 H15C 126.8
N42 C154 C153 106.14(17)
N42 C154 C155 122.73(18)
C153 C154 C155 131.10(18)
C160 C155 C156 118.2(2)
C160 C155 C154 122.28(19)
C156 C155 C154 119.47(19)
C157 C156 C155 120.4(2)
C157 C156 H15D 119.8
C155 C156 H15D 119.8
C158 C157 C156 120.8(2)
C158 C157 H15E 119.6
C156 C157 H15E 119.6
C157 C158 C159 119.4(2)
C157 C158 H15F 120.3
C159 C158 H15F 120.3
C158 C159 C160 120.7(2)
C158 C159 H15G 119.7
C160 C159 H15G 119.7
C155 C160 C159 120.4(2)
C155 C160 H16A 119.8
C159 C160 H16A 119.8

loop_
_geom_bond_atom_site_label_1
_geom_bond_atom_site_label_2
_geom_bond_distance
Fe1 O1 1.9634(14)
Fe1 N21 2.0745(15)
Fe1 N31 2.0885(16)
Fe1 N41 2.2347(16)
Fe1 N11 2.2626(15)
B1 N12 1.546(2)
B1 N22 1.552(3)
B1 N32 1.556(3)
B1 H1B 1.062(15)
O1 C1 1.263(2)
C1 O2 1.237(2)
C1 C2 1.505(3)
C2 H2A 0.9800
C2 H2B 0.9800
C2 H2C 0.9800
N11 C107 1.337(2)
N11 N12 1.375(2)
N12 C109 1.365(2)
C101 C106 1.385(3)
C101 C102 1.393(3)
C101 C107 1.480(3)
C102 C103 1.380(3)
C102 H10A 0.9500
C103 C104 1.381(3)
C103 H10B 0.9500
C104 C105 1.381(3)
C104 H10C 0.9500
C105 C106 1.380(3)
C105 H10D 0.9500
C106 H10E 0.9500
C107 C108 1.399(3)
C108 C109 1.377(3)
C108 H10F 0.9500
C109 C110 1.479(3)
C110 C115 1.388(3)
C110 C111 1.393(3)
C111 C112 1.380(3)
C111 H11A 0.9500
C112 C113 1.378(3)
C112 H11B 0.9500
C113 C114 1.375(3)
C113 H11C 0.9500
C114 C115 1.383(3)
C114 H11D 0.9500
C115 H11E 0.9500
N21 C122 1.343(2)
N21 N22 1.3762(19)
N22 C124 1.359(2)
C116 C121 1.389(3)
C116 C117 1.390(3)
C116 C122 1.475(3)
C117 C118 1.381(3)
C117 H11F 0.9500
C118 C119 1.366(3)
C118 H11G 0.9500
C119 C120 1.381(3)
C119 H11H 0.9500
C120 C121 1.381(3)
C120 H12A 0.9500
C121 H12B 0.9500
C122 C123 1.392(3)
C123 C124 1.386(3)
C123 H12C 0.9500
C124 C125 1.477(2)
C125 C130 1.388(3)
C125 C126 1.395(3)
C126 C127 1.388(3)
C126 H12D 0.9500
C127 C128 1.377(3)
C127 H12E 0.9500
C128 C129 1.374(3)
C128 H12F 0.9500
C129 C130 1.387(3)
C129 H12G 0.9500
C130 H13A 0.9500
N31 C137 1.346(2)
N31 N32 1.373(2)
N32 C139 1.361(2)
C131 C136 1.388(3)
C131 C132 1.394(3)
C131 C137 1.473(3)
C132 C133 1.379(3)
C132 H13B 0.9500
C133 C134 1.372(4)
C133 H13C 0.9500
C134 C135 1.366(3)
C134 H13D 0.9500
C135 C136 1.388(3)
C135 H13E 0.9500
C136 H13F 0.9500
C137 C138 1.391(3)
C138 C139 1.377(3)
C138 H13G 0.9500
C139 C140 1.488(3)
C140 C141 1.387(3)
C140 C145 1.393(3)
C141 C142 1.377(3)
C141 H14A 0.9500
C142 C143 1.385(3)
C142 H14B 0.9500
C143 C144 1.377(3)
C143 H14C 0.9500
C144 C145 1.380(3)
C144 H14D 0.9500
C145 H14E 0.9500
N41 C152 1.350(2)
N41 N42 1.359(2)
N42 C154 1.351(2)
N42 H42A 0.98(2)
C146 C151 1.390(3)
C146 C147 1.395(3)
C146 C152 1.479(3)
C147 C148 1.372(3)
C147 H14F 0.9500
C148 C149 1.383(3)
C148 H14G 0.9500
C149 C150 1.379(3)
C149 H14H 0.9500
C150 C151 1.392(3)
C150 H15A 0.9500
C151 H15B 0.9500
C152 C153 1.398(3)
C153 C154 1.376(3)
C153 H15C 0.9500
C154 C155 1.472(3)
C155 C160 1.385(3)
C155 C156 1.401(3)
C156 C157 1.381(3)
C156 H15D 0.9500
C157 C158 1.371(3)
C157 H15E 0.9500
C158 C159 1.374(3)
C158 H15F 0.9500
C159 C160 1.389(3)
C159 H15G 0.9500
C160 H16A 0.9500

loop_
_geom_torsion_atom_site_label_1
_geom_torsion_atom_site_label_2
_geom_torsion_atom_site_label_3
_geom_torsion_atom_site_label_4
_geom_torsion
N21 Fe1 O1 C1 -111.9(2)
N31 Fe1 O1 C1 98.6(2)
N41 Fe1 O1 C1 -14.5(2)
N11 Fe1 O1 C1 161.3(2)
Fe1 O1 C1 O2 -0.4(4)
Fe1 O1 C1 C2 178.91(16)
O1 Fe1 N11 C107 -29.67(19)
N21 Fe1 N11 C107 -140.84(19)
N31 Fe1 N11 C107 124.1(2)
N41 Fe1 N11 C107 125.9(3)
O1 Fe1 N11 N12 148.87(12)
N21 Fe1 N11 N12 37.69(11)
N31 Fe1 N11 N12 -57.35(11)
N41 Fe1 N11 N12 -55.6(4)
C107 N11 N12 C109 0.53(19)
Fe1 N11 N12 C109 -178.48(11)
C107 N11 N12 B1 -170.23(15)
Fe1 N11 N12 B1 10.76(18)
N22 B1 N12 C109 124.21(19)
N32 B1 N12 C109 -115.0(2)
N22 B1 N12 N11 -67.2(2)
N32 B1 N12 N11 53.6(2)
C106 C101 C102 C103 2.5(3)
C107 C101 C102 C103 -178.52(19)
C101 C102 C103 C104 -1.7(3)
C102 C103 C104 C105 -0.1(3)
C103 C104 C105 C106 1.1(3)
C104 C105 C106 C101 -0.2(3)
C102 C101 C106 C105 -1.5(3)
C107 C101 C106 C105 179.47(19)
N12 N11 C107 C108 -0.9(2)
Fe1 N11 C107 C108 177.71(14)
N12 N11 C107 C101 177.42(16)
Fe1 N11 C107 C101 -4.0(3)
C106 C101 C107 N11 -51.4(3)
C102 C101 C107 N11 129.6(2)
C106 C101 C107 C108 126.6(2)
C102 C101 C107 C108 -52.4(3)
N11 C107 C108 C109 0.9(2)
C101 C107 C108 C109 -177.26(18)
N11 N12 C109 C108 0.0(2)
B1 N12 C109 C108 169.46(17)
N11 N12 C109 C110 -176.70(16)
B1 N12 C109 C110 -7.3(3)
C107 C108 C109 N12 -0.6(2)
C107 C108 C109 C110 175.94(19)
N12 C109 C110 C115 -44.2(3)
C108 C109 C110 C115 139.8(2)
N12 C109 C110 C111 134.7(2)
C108 C109 C110 C111 -41.3(3)
C115 C110 C111 C112 0.8(3)
C109 C110 C111 C112 -178.22(19)
C110 C111 C112 C113 -0.3(3)
C111 C112 C113 C114 0.6(4)
C112 C113 C114 C115 -1.4(3)
C113 C114 C115 C110 1.9(3)
C111 C110 C115 C114 -1.6(3)
C109 C110 C115 C114 177.39(18)
O1 Fe1 N21 C122 62.21(18)
N31 Fe1 N21 C122 -132.20(17)
N41 Fe1 N21 C122 -41.70(17)
N11 Fe1 N21 C122 148.09(17)
O1 Fe1 N21 N22 -132.53(11)
N31 Fe1 N21 N22 33.06(12)
N41 Fe1 N21 N22 123.56(12)
N11 Fe1 N21 N22 -46.64(12)
C122 N21 N22 C124 -1.00(19)
Fe1 N21 N22 C124 -170.07(11)
C122 N21 N22 B1 176.32(15)
Fe1 N21 N22 B1 7.26(19)
N12 B1 N22 C124 -125.20(19)
N32 B1 N22 C124 116.2(2)
N12 B1 N22 N21 58.1(2)
N32 B1 N22 N21 -60.5(2)
C121 C116 C117 C118 0.2(3)
C122 C116 C117 C118 179.6(2)
C116 C117 C118 C119 -0.1(4)
C117 C118 C119 C120 0.0(4)
C118 C119 C120 C121 -0.1(4)
C119 C120 C121 C116 0.3(3)
C117 C116 C121 C120 -0.3(3)
C122 C116 C121 C120 -179.68(18)
N22 N21 C122 C123 1.0(2)
Fe1 N21 C122 C123 167.29(13)
N22 N21 C122 C116 -176.90(16)
Fe1 N21 C122 C116 -10.6(3)
C121 C116 C122 N21 -48.0(3)
C117 C116 C122 N21 132.7(2)
C121 C116 C122 C123 134.6(2)
C117 C116 C122 C123 -44.8(3)
N21 C122 C123 C124 -0.6(2)
C116 C122 C123 C124 177.10(18)
N21 N22 C124 C123 0.63(19)
B1 N22 C124 C123 -176.33(17)
N21 N22 C124 C125 -177.32(16)
B1 N22 C124 C125 5.7(3)
C122 C123 C124 N22 0.0(2)
C122 C123 C124 C125 177.92(17)
N22 C124 C125 C130 129.6(2)
C123 C124 C125 C130 -48.0(3)
N22 C124 C125 C126 -53.9(3)
C123 C124 C125 C126 128.6(2)
C130 C125 C126 C127 0.0(3)
C124 C125 C126 C127 -176.54(17)
C125 C126 C127 C128 0.7(3)
C126 C127 C128 C129 -1.0(3)
C127 C128 C129 C130 0.6(3)
C128 C129 C130 C125 0.2(3)
C126 C125 C130 C129 -0.4(3)
C124 C125 C130 C129 176.27(17)
O1 Fe1 N31 C137 -69.1(2)
N21 Fe1 N31 C137 139.27(17)
N41 Fe1 N31 C137 46.85(17)
N11 Fe1 N31 C137 -133.45(18)
O1 Fe1 N31 N32 120.46(13)
N21 Fe1 N31 N32 -31.19(12)
N41 Fe1 N31 N32 -123.60(12)
N11 Fe1 N31 N32 56.10(11)
C137 N31 N32 C139 -1.24(18)
Fe1 N31 N32 C139 171.81(11)
C137 N31 N32 B1 176.26(15)
Fe1 N31 N32 B1 -10.70(19)
N12 B1 N32 C139 119.62(19)
N22 B1 N32 C139 -120.28(19)
N12 B1 N32 N31 -57.3(2)
N22 B1 N32 N31 62.8(2)
C136 C131 C132 C133 -0.2(3)
C137 C131 C132 C133 -178.6(2)
C131 C132 C133 C134 -1.8(4)
C132 C133 C134 C135 1.7(4)
C133 C134 C135 C136 0.4(3)
C132 C131 C136 C135 2.4(3)
C137 C131 C136 C135 -179.31(18)
C134 C135 C136 C131 -2.5(3)
N32 N31 C137 C138 2.24(19)
Fe1 N31 C137 C138 -168.79(13)
N32 N31 C137 C131 -174.66(15)
Fe1 N31 C137 C131 14.3(3)
C136 C131 C137 N31 13.8(3)
C132 C131 C137 N31 -167.95(18)
C136 C131 C137 C138 -162.4(2)
C132 C131 C137 C138 15.9(3)
N31 C137 C138 C139 -2.4(2)
C131 C137 C138 C139 174.14(18)
N31 N32 C139 C138 -0.3(2)
B1 N32 C139 C138 -177.42(17)
N31 N32 C139 C140 176.20(16)
B1 N32 C139 C140 -1.0(3)
C137 C138 C139 N32 1.6(2)
C137 C138 C139 C140 -174.61(18)
N32 C139 C140 C141 130.1(2)
C138 C139 C140 C141 -54.2(3)
N32 C139 C140 C145 -51.6(3)
C138 C139 C140 C145 124.1(2)
C145 C140 C141 C142 1.4(3)
C139 C140 C141 C142 179.8(2)
C140 C141 C142 C143 0.5(4)
C141 C142 C143 C144 -2.7(4)
C142 C143 C144 C145 2.9(3)
C143 C144 C145 C140 -1.0(3)
C141 C140 C145 C144 -1.1(3)
C139 C140 C145 C144 -179.49(18)
O1 Fe1 N41 C152 -174.93(19)
N21 Fe1 N41 C152 -62.84(19)
N31 Fe1 N41 C152 31.81(19)
N11 Fe1 N41 C152 30.1(4)
O1 Fe1 N41 N42 1.03(13)
N21 Fe1 N41 N42 113.12(12)
N31 Fe1 N41 N42 -152.24(13)
N11 Fe1 N41 N42 -154.0(3)
C152 N41 N42 C154 0.6(2)
Fe1 N41 N42 C154 -176.65(12)
C151 C146 C147 C148 1.0(3)
C152 C146 C147 C148 -172.63(19)
C146 C147 C148 C149 0.0(3)
C147 C148 C149 C150 -1.0(3)
C148 C149 C150 C151 0.9(3)
C147 C146 C151 C150 -1.1(3)
C152 C146 C151 C150 172.20(18)
C149 C150 C151 C146 0.2(3)
N42 N41 C152 C153 -0.1(2)
Fe1 N41 C152 C153 176.16(14)
N42 N41 C152 C146 -179.11(18)
Fe1 N41 C152 C146 -2.9(3)
C151 C146 C152 N41 53.3(3)
C147 C146 C152 N41 -133.4(2)
C151 C146 C152 C153 -125.6(2)
C147 C146 C152 C153 47.7(3)
N41 C152 C153 C154 -0.4(2)
C146 C152 C153 C154 178.61(18)
N41 N42 C154 C153 -0.9(2)
N41 N42 C154 C155 177.39(17)
C152 C153 C154 N42 0.8(2)
C152 C153 C154 C155 -177.3(2)
N42 C154 C155 C160 3.1(3)
C153 C154 C155 C160 -179.1(2)
N42 C154 C155 C156 -177.42(19)
C153 C154 C155 C156 0.4(3)
C160 C155 C156 C157 -1.3(3)
C154 C155 C156 C157 179.2(2)
C155 C156 C157 C158 1.9(4)
C156 C157 C158 C159 -1.6(4)
C157 C158 C159 C160 0.6(4)
C156 C155 C160 C159 0.3(4)
C154 C155 C160 C159 179.9(2)
C158 C159 C160 C155 0.0(4)
